data_7133445
loop_
_publ_author_name
'Sun, Fei'
'Zheng, Yiyi'
'Wu, Mingxia'
'Ji, Hongsen'
'Jiang, Zhongyao'
'Liu, Chenglin'
'Wu, Xin-Xing'

_publ_section_title
;
 Three-component cascade carbopalladation/Heck cyclization/borylation:
 facile access to boryl-functionalized indenes.
;
_journal_issue 62
_journal_name_full 'Chemical communications (Cambridge, England)'
_journal_page_first 8075
_journal_page_last 8078
_journal_paper_doi 10.1039/d4cc02591a
_journal_volume 60
_journal_year 2024
_chemical_formula_sum 'C31 H29 B F6 O2'
_chemical_formula_weight 558.35
_space_group_crystal_system triclinic
_space_group_IT_number 2
_space_group_name_Hall '-P 1'
_space_group_name_H-M_alt 'P -1'
_atom_sites_solution_hydrogens geom
_audit_creation_method SHELXL-2018/3
_audit_update_record
;
2024-05-04 deposited with the CCDC.	2024-07-05 downloaded from the CCDC.
;
_cell_angle_alpha 107.837(10)
_cell_angle_beta 95.839(10)
_cell_angle_gamma 96.840(7)
_cell_formula_units_Z 2
_cell_length_a 8.649(7)
_cell_length_b 13.234(7)
_cell_length_c 13.312(8)
_cell_measurement_reflns_used 2702
_cell_measurement_temperature 296(2)
_cell_measurement_theta_max 27.015
_cell_measurement_theta_min 2.397
_cell_volume 1424.7(16)
_computing_structure_refinement 'SHELXL-2018/3 (Sheldrick, 2018)'
_diffrn_ambient_temperature 296(2)
_diffrn_measured_fraction_theta_full 0.985
_diffrn_measured_fraction_theta_max 0.985
_diffrn_measurement_device_type Bruker
_diffrn_radiation_type MoK\a
_diffrn_radiation_wavelength 0.71073
_diffrn_reflns_av_R_equivalents 0.1106
_diffrn_reflns_av_unetI/netI 0.0879
_diffrn_reflns_Laue_measured_fraction_full 0.985
_diffrn_reflns_Laue_measured_fraction_max 0.985
_diffrn_reflns_limit_h_max 10
_diffrn_reflns_limit_h_min -7
_diffrn_reflns_limit_k_max 15
_diffrn_reflns_limit_k_min -15
_diffrn_reflns_limit_l_max 15
_diffrn_reflns_limit_l_min -13
_diffrn_reflns_number 7328
_diffrn_reflns_point_group_measured_fraction_full 0.985
_diffrn_reflns_point_group_measured_fraction_max 0.985
_diffrn_reflns_theta_full 24.998
_diffrn_reflns_theta_max 24.998
_diffrn_reflns_theta_min 1.637
_exptl_absorpt_coefficient_mu 0.106
_exptl_crystal_colour colorless
_exptl_crystal_density_diffrn 1.302
_exptl_crystal_description block
_exptl_crystal_F_000 580
_refine_diff_density_max 0.674
_refine_diff_density_min -0.500
_refine_diff_density_rms 0.066
_refine_ls_extinction_method none
_refine_ls_goodness_of_fit_ref 1.001
_refine_ls_hydrogen_treatment constr
_refine_ls_matrix_type full
_refine_ls_number_parameters 366
_refine_ls_number_reflns 4947
_refine_ls_number_restraints 7
_refine_ls_restrained_S_all 1.026
_refine_ls_R_factor_all 0.1570
_refine_ls_R_factor_gt 0.1046
_refine_ls_shift/su_max 0.000
_refine_ls_shift/su_mean 0.000
_refine_ls_structure_factor_coef Fsqd
_refine_ls_weighting_details 'w=1/[\s^2^(Fo^2^)+(0.0100P)^2^+7.7527P] where P=(Fo^2^+2Fc^2^)/3'
_refine_ls_weighting_scheme calc
_refine_ls_wR_factor_gt 0.2353
_refine_ls_wR_factor_ref 0.2669
_reflns_Friedel_coverage 0.000
_reflns_number_gt 3146
_reflns_number_total 4947
_reflns_threshold_expression 'I > 2\s(I)'
_cod_data_source_file d4cc02591a2.cif
_cod_data_source_block 9
_cod_database_code 7133445
_shelx_shelxl_version_number 2018/3
_shelx_space_group_comment
;
The symmetry employed for this shelxl refinement is uniquely defined
by the following loop, which should always be used as a source of
symmetry information in preference to the above space-group names.
They are only intended as comments.
;

loop_
_space_group_symop_operation_xyz
'x, y, z'
'-x, -y, -z'

loop_
_atom_site_label
_atom_site_type_symbol
_atom_site_fract_x
_atom_site_fract_y
_atom_site_fract_z
_atom_site_U_iso_or_equiv
_atom_site_adp_type
_atom_site_occupancy
_atom_site_site_symmetry_order
_atom_site_calc_flag
_atom_site_refinement_flags_posn
_atom_site_refinement_flags_adp
_atom_site_refinement_flags_occupancy
_atom_site_disorder_assembly
_atom_site_disorder_group
B1 B 0.0417(7) 0.8784(5) 0.1817(6) 0.0453(15) Uani 1 1 d . . . . .
C1 C 0.5779(9) 0.4101(6) 0.2544(9) 0.089(3) Uani 1 1 d . . . . .
C2 C 0.5264(7) 0.5162(5) 0.2747(7) 0.0613(18) Uani 1 1 d . . . . .
C3 C 0.5045(8) 0.5555(5) 0.1909(6) 0.0686(19) Uani 1 1 d . . . . .
H3 H 0.518691 0.514626 0.122940 0.082 Uiso 1 1 calc R U . . .
C4 C 0.4612(8) 0.6566(5) 0.2082(6) 0.0615(17) Uani 1 1 d . . . . .
H4 H 0.446812 0.683114 0.151361 0.074 Uiso 1 1 calc R U . . .
C5 C 0.4392(6) 0.7178(4) 0.3081(5) 0.0460(13) Uani 1 1 d . . . . .
C6 C 0.4642(7) 0.6775(5) 0.3915(5) 0.0538(15) Uani 1 1 d . . . . .
H6 H 0.451719 0.718179 0.459885 0.065 Uiso 1 1 calc R U . . .
C7 C 0.5075(7) 0.5771(5) 0.3740(6) 0.0649(18) Uani 1 1 d . . . . .
H7 H 0.523985 0.550859 0.430834 0.078 Uiso 1 1 calc R U . . .
C8 C -0.1074(8) 0.6378(6) 0.5949(6) 0.0651(18) Uani 1 1 d . . . . .
C9 C -0.0097(7) 0.6939(5) 0.5371(5) 0.0490(14) Uani 1 1 d . . . . .
C10 C 0.1071(7) 0.7783(5) 0.5932(5) 0.0581(16) Uani 1 1 d . . . . .
H10 H 0.126190 0.798700 0.667252 0.070 Uiso 1 1 calc R U . . .
C11 C 0.1953(7) 0.8324(5) 0.5403(5) 0.0551(15) Uani 1 1 d . . . . .
H11 H 0.273498 0.889514 0.579267 0.066 Uiso 1 1 calc R U . . .
C12 C 0.1708(6) 0.8039(4) 0.4305(4) 0.0415(12) Uani 1 1 d . . . . .
C13 C 0.0528(7) 0.7190(5) 0.3756(5) 0.0601(17) Uani 1 1 d . . . . .
H13 H 0.033627 0.697609 0.301528 0.072 Uiso 1 1 calc R U . . .
C14 C -0.0366(8) 0.6656(5) 0.4289(6) 0.0640(18) Uani 1 1 d . . . . .
H14 H -0.116540 0.609480 0.390510 0.077 Uiso 1 1 calc R U . . .
C15 C 0.3867(6) 0.8239(4) 0.3234(4) 0.0427(13) Uani 1 1 d . . . . .
C16 C 0.2688(6) 0.8598(4) 0.3735(5) 0.0434(13) Uani 1 1 d . . . . .
C17 C 0.2400(6) 0.9677(4) 0.3618(4) 0.0425(13) Uani 1 1 d . . . . .
C18 C 0.2571(7) 1.0567(4) 0.4694(5) 0.0562(16) Uani 1 1 d . . . . .
H18A H 0.358237 1.061724 0.509309 0.084 Uiso 1 1 calc R U . . .
H18B H 0.175852 1.040112 0.508496 0.084 Uiso 1 1 calc R U . . .
H18C H 0.248060 1.123950 0.457743 0.084 Uiso 1 1 calc R U . . .
C19 C 0.0736(6) 0.9561(4) 0.2995(5) 0.0492(14) Uani 1 1 d . . . . .
H19A H 0.055503 1.026846 0.298795 0.059 Uiso 1 1 calc R U . . .
H19B H -0.003248 0.931469 0.338531 0.059 Uiso 1 1 calc R U . . .
C20 C 0.3660(6) 0.9874(4) 0.2965(4) 0.0442(13) Uani 1 1 d . . . . .
C21 C 0.4531(6) 0.9028(4) 0.2745(5) 0.0459(13) Uani 1 1 d . . . . .
C22 C 0.5784(7) 0.9062(5) 0.2190(5) 0.0589(16) Uani 1 1 d . . . . .
H22 H 0.639460 0.851610 0.206667 0.071 Uiso 1 1 calc R U . . .
C23 C 0.6123(8) 0.9918(5) 0.1816(6) 0.0686(19) Uani 1 1 d . . . . .
H23 H 0.695442 0.993928 0.142770 0.082 Uiso 1 1 calc R U . . .
C24 C 0.5246(8) 1.0736(5) 0.2012(6) 0.0666(18) Uani 1 1 d . . . . .
H24 H 0.547639 1.129962 0.174499 0.080 Uiso 1 1 calc R U . . .
C25 C 0.4024(7) 1.0731(5) 0.2602(5) 0.0547(15) Uani 1 1 d . . . . .
H25 H 0.345289 1.129898 0.275331 0.066 Uiso 1 1 calc R U . . .
C26 C -0.1797(14) 0.6764(10) 0.0315(10) 0.174(6) Uani 1 1 d . U . . .
H26A H -0.245933 0.730903 0.041251 0.261 Uiso 1 1 calc R U . . .
H26B H -0.185735 0.644287 0.086848 0.261 Uiso 1 1 calc R U . . .
H26C H -0.214177 0.622263 -0.036710 0.261 Uiso 1 1 calc R U . . .
C27 C 0.0951(10) 0.6450(6) -0.0129(7) 0.093(3) Uani 1 1 d . . . . .
H27A H 0.054954 0.614215 -0.087505 0.139 Uiso 1 1 calc R U . . .
H27B H 0.082167 0.590525 0.020798 0.139 Uiso 1 1 calc R U . . .
H27C H 0.204838 0.673404 -0.004190 0.139 Uiso 1 1 calc R U . . .
C28 C -0.1418(14) 0.8225(8) -0.0772(7) 0.141(5) Uani 1 1 d . . . . .
H28A H -0.157780 0.756285 -0.135486 0.211 Uiso 1 1 calc R U . . .
H28B H -0.109088 0.881292 -0.102174 0.211 Uiso 1 1 calc R U . . .
H28C H -0.238459 0.832271 -0.048485 0.211 Uiso 1 1 calc R U . . .
C29 C 0.1646(15) 0.8455(10) -0.0326(9) 0.174(6) Uani 1 1 d . . . . .
H29A H 0.241582 0.822177 0.008913 0.261 Uiso 1 1 calc R U . . .
H29B H 0.191894 0.921237 -0.019818 0.261 Uiso 1 1 calc R U . . .
H29C H 0.161980 0.807391 -0.106938 0.261 Uiso 1 1 calc R U . . .
C30 C 0.0081(12) 0.7322(7) 0.0367(7) 0.105(3) Uani 1 1 d . U . . .
C31 C -0.0224(15) 0.8189(8) 0.0045(7) 0.126(5) Uani 1 1 d . . . . .
F1 F 0.5042(10) 0.3386(4) 0.1775(8) 0.234(5) Uani 1 1 d . U . . .
F2 F 0.5620(12) 0.3705(6) 0.3335(9) 0.219(5) Uani 1 1 d . . . . .
F3 F 0.7203(6) 0.4093(4) 0.2505(6) 0.146(3) Uani 1 1 d . . . . .
F4 F -0.0313(6) 0.6275(5) 0.6799(4) 0.117(2) Uani 1 1 d . . . . .
F5 F -0.1734(6) 0.5382(4) 0.5346(4) 0.1078(17) Uani 1 1 d . . . . .
F6 F -0.2280(6) 0.6849(4) 0.6247(5) 0.121(2) Uani 1 1 d . . . . .
O3 O -0.0276(7) 0.9044(4) 0.1030(4) 0.098(2) Uani 1 1 d . . . . .
O4 O 0.0779(8) 0.7800(4) 0.1484(4) 0.110(2) Uani 1 1 d . . . . .

loop_
_atom_site_aniso_label
_atom_site_aniso_U_11
_atom_site_aniso_U_22
_atom_site_aniso_U_33
_atom_site_aniso_U_23
_atom_site_aniso_U_13
_atom_site_aniso_U_12
B1 0.044(3) 0.044(3) 0.048(4) 0.015(3) 0.008(3) 0.008(3)
C1 0.067(5) 0.042(4) 0.155(9) 0.030(5) 0.008(5) 0.011(3)
C2 0.043(3) 0.038(3) 0.102(6) 0.021(4) 0.009(3) 0.008(2)
C3 0.077(5) 0.050(4) 0.073(5) 0.005(4) 0.018(4) 0.018(3)
C4 0.074(4) 0.053(4) 0.063(4) 0.019(3) 0.018(3) 0.023(3)
C5 0.043(3) 0.037(3) 0.057(4) 0.013(3) 0.009(3) 0.008(2)
C6 0.058(4) 0.049(3) 0.064(4) 0.028(3) 0.014(3) 0.016(3)
C7 0.062(4) 0.053(4) 0.092(6) 0.037(4) 0.016(4) 0.018(3)
C8 0.069(4) 0.065(4) 0.071(5) 0.031(4) 0.021(4) 0.014(3)
C9 0.053(3) 0.051(3) 0.051(4) 0.024(3) 0.016(3) 0.013(3)
C10 0.066(4) 0.062(4) 0.047(4) 0.017(3) 0.010(3) 0.009(3)
C11 0.056(4) 0.050(3) 0.055(4) 0.014(3) 0.006(3) 0.000(3)
C12 0.045(3) 0.038(3) 0.041(3) 0.011(2) 0.007(2) 0.009(2)
C13 0.071(4) 0.062(4) 0.040(4) 0.015(3) 0.000(3) -0.008(3)
C14 0.064(4) 0.061(4) 0.061(5) 0.021(3) 0.007(3) -0.014(3)
C15 0.048(3) 0.035(3) 0.046(3) 0.014(2) 0.006(3) 0.010(2)
C16 0.043(3) 0.035(3) 0.049(3) 0.010(2) 0.003(3) 0.007(2)
C17 0.046(3) 0.035(3) 0.047(3) 0.012(2) 0.005(2) 0.011(2)
C18 0.070(4) 0.042(3) 0.050(4) 0.006(3) 0.004(3) 0.011(3)
C19 0.048(3) 0.046(3) 0.052(4) 0.009(3) 0.006(3) 0.015(2)
C20 0.048(3) 0.039(3) 0.044(3) 0.011(2) 0.005(2) 0.010(2)
C21 0.047(3) 0.041(3) 0.051(4) 0.017(3) 0.008(3) 0.009(2)
C22 0.058(4) 0.053(4) 0.074(5) 0.025(3) 0.023(3) 0.016(3)
C23 0.071(4) 0.067(4) 0.078(5) 0.032(4) 0.030(4) 0.011(3)
C24 0.079(4) 0.053(4) 0.081(5) 0.035(4) 0.024(4) 0.012(3)
C25 0.066(4) 0.042(3) 0.061(4) 0.021(3) 0.010(3) 0.014(3)
C26 0.161(10) 0.161(11) 0.129(10) -0.012(9) 0.021(8) -0.090(9)
C27 0.122(7) 0.068(5) 0.081(6) 0.006(4) 0.021(5) 0.031(5)
C28 0.198(12) 0.129(9) 0.075(7) 0.012(6) -0.051(7) 0.066(8)
C29 0.218(13) 0.157(11) 0.127(10) 0.021(9) 0.111(10) -0.048(10)
C30 0.144(7) 0.084(6) 0.067(6) -0.006(5) -0.017(5) 0.044(5)
C31 0.220(12) 0.101(7) 0.047(5) -0.002(5) -0.022(6) 0.091(8)
F1 0.239(8) 0.053(3) 0.312(10) -0.027(5) -0.162(7) 0.048(4)
F2 0.323(11) 0.120(5) 0.329(12) 0.147(8) 0.203(10) 0.146(7)
F3 0.094(4) 0.088(4) 0.260(8) 0.041(4) 0.043(4) 0.055(3)
F4 0.103(4) 0.169(5) 0.113(4) 0.103(4) 0.011(3) -0.001(3)
F5 0.129(4) 0.080(3) 0.119(4) 0.041(3) 0.042(3) -0.015(3)
F6 0.105(4) 0.131(4) 0.178(6) 0.086(4) 0.093(4) 0.054(3)
O3 0.152(5) 0.081(3) 0.053(3) 0.004(3) -0.014(3) 0.061(4)
O4 0.195(6) 0.067(3) 0.053(3) -0.004(3) -0.025(4) 0.060(4)

loop_
_atom_type_symbol
_atom_type_description
_atom_type_scat_dispersion_real
_atom_type_scat_dispersion_imag
_atom_type_scat_source
C C 0.0033 0.0016 'International Tables Vol C Tables 4.2.6.8 and 6.1.1.4'
H H 0.0000 0.0000 'International Tables Vol C Tables 4.2.6.8 and 6.1.1.4'
O O 0.0106 0.0060 'International Tables Vol C Tables 4.2.6.8 and 6.1.1.4'
B B 0.0013 0.0007 'International Tables Vol C Tables 4.2.6.8 and 6.1.1.4'
F F 0.0171 0.0103 'International Tables Vol C Tables 4.2.6.8 and 6.1.1.4'

loop_
_geom_angle_atom_site_label_1
_geom_angle_atom_site_label_2
_geom_angle_atom_site_label_3
_geom_angle
_geom_angle_site_symmetry_1
_geom_angle_site_symmetry_3
_geom_angle_publ_flag
O3 B1 O4 111.7(6) . . ?
O3 B1 C19 122.5(5) . . ?
O4 B1 C19 125.8(6) . . ?
F1 C1 F3 108.5(10) . . ?
F1 C1 F2 102.7(8) . . ?
F3 C1 F2 99.8(8) . . ?
F1 C1 C2 115.6(8) . . ?
F3 C1 C2 115.8(6) . . ?
F2 C1 C2 112.6(9) . . ?
C7 C2 C3 119.7(6) . . ?
C7 C2 C1 121.9(8) . . ?
C3 C2 C1 118.3(8) . . ?
C2 C3 C4 119.7(7) . . ?
C2 C3 H3 120.2 . . ?
C4 C3 H3 120.2 . . ?
C5 C4 C3 120.9(7) . . ?
C5 C4 H4 119.6 . . ?
C3 C4 H4 119.6 . . ?
C4 C5 C6 118.5(5) . . ?
C4 C5 C15 119.7(5) . . ?
C6 C5 C15 121.8(5) . . ?
C5 C6 C7 120.4(7) . . ?
C5 C6 H6 119.8 . . ?
C7 C6 H6 119.8 . . ?
C2 C7 C6 120.8(7) . . ?
C2 C7 H7 119.6 . . ?
C6 C7 H7 119.6 . . ?
F4 C8 F6 106.8(7) . . ?
F4 C8 F5 105.6(6) . . ?
F6 C8 F5 103.6(6) . . ?
F4 C8 C9 114.4(6) . . ?
F6 C8 C9 112.8(6) . . ?
F5 C8 C9 112.7(6) . . ?
C14 C9 C10 119.1(6) . . ?
C14 C9 C8 121.0(6) . . ?
C10 C9 C8 119.9(6) . . ?
C11 C10 C9 120.2(6) . . ?
C11 C10 H10 119.9 . . ?
C9 C10 H10 119.9 . . ?
C10 C11 C12 121.5(6) . . ?
C10 C11 H11 119.2 . . ?
C12 C11 H11 119.2 . . ?
C11 C12 C13 117.4(5) . . ?
C11 C12 C16 121.5(5) . . ?
C13 C12 C16 121.1(5) . . ?
C14 C13 C12 121.0(6) . . ?
C14 C13 H13 119.5 . . ?
C12 C13 H13 119.5 . . ?
C9 C14 C13 120.8(6) . . ?
C9 C14 H14 119.6 . . ?
C13 C14 H14 119.6 . . ?
C16 C15 C21 109.4(5) . . ?
C16 C15 C5 127.2(5) . . ?
C21 C15 C5 123.2(5) . . ?
C15 C16 C12 126.1(5) . . ?
C15 C16 C17 111.5(5) . . ?
C12 C16 C17 122.3(5) . . ?
C20 C17 C16 101.2(4) . . ?
C20 C17 C18 112.4(5) . . ?
C16 C17 C18 112.6(5) . . ?
C20 C17 C19 110.9(5) . . ?
C16 C17 C19 110.2(4) . . ?
C18 C17 C19 109.4(4) . . ?
C17 C18 H18A 109.5 . . ?
C17 C18 H18B 109.5 . . ?
H18A C18 H18B 109.5 . . ?
C17 C18 H18C 109.5 . . ?
H18A C18 H18C 109.5 . . ?
H18B C18 H18C 109.5 . . ?
C17 C19 B1 116.6(5) . . ?
C17 C19 H19A 108.2 . . ?
B1 C19 H19A 108.2 . . ?
C17 C19 H19B 108.2 . . ?
B1 C19 H19B 108.2 . . ?
H19A C19 H19B 107.3 . . ?
C25 C20 C21 120.2(5) . . ?
C25 C20 C17 129.5(5) . . ?
C21 C20 C17 110.3(5) . . ?
C22 C21 C20 120.0(5) . . ?
C22 C21 C15 132.3(5) . . ?
C20 C21 C15 107.6(5) . . ?
C21 C22 C23 119.2(6) . . ?
C21 C22 H22 120.4 . . ?
C23 C22 H22 120.4 . . ?
C24 C23 C22 120.6(6) . . ?
C24 C23 H23 119.7 . . ?
C22 C23 H23 119.7 . . ?
C23 C24 C25 120.7(6) . . ?
C23 C24 H24 119.7 . . ?
C25 C24 H24 119.7 . . ?
C20 C25 C24 119.1(6) . . ?
C20 C25 H25 120.4 . . ?
C24 C25 H25 120.4 . . ?
C30 C26 H26A 109.5 . . ?
C30 C26 H26B 109.5 . . ?
H26A C26 H26B 109.5 . . ?
C30 C26 H26C 109.5 . . ?
H26A C26 H26C 109.5 . . ?
H26B C26 H26C 109.5 . . ?
C30 C27 H27A 109.5 . . ?
C30 C27 H27B 109.5 . . ?
H27A C27 H27B 109.5 . . ?
C30 C27 H27C 109.5 . . ?
H27A C27 H27C 109.5 . . ?
H27B C27 H27C 109.5 . . ?
C31 C28 H28A 109.5 . . ?
C31 C28 H28B 109.5 . . ?
H28A C28 H28B 109.5 . . ?
C31 C28 H28C 109.5 . . ?
H28A C28 H28C 109.5 . . ?
H28B C28 H28C 109.5 . . ?
C31 C29 H29A 109.5 . . ?
C31 C29 H29B 109.5 . . ?
H29A C29 H29B 109.5 . . ?
C31 C29 H29C 109.5 . . ?
H29A C29 H29C 109.5 . . ?
H29B C29 H29C 109.5 . . ?
C31 C30 O4 104.6(7) . . ?
C31 C30 C27 128.9(10) . . ?
O4 C30 C27 107.6(7) . . ?
C31 C30 C26 98.3(9) . . ?
O4 C30 C26 108.4(9) . . ?
C27 C30 C26 107.7(8) . . ?
C30 C31 C28 128.9(10) . . ?
C30 C31 O3 104.6(7) . . ?
C28 C31 O3 109.4(7) . . ?
C30 C31 C29 96.0(9) . . ?
C28 C31 C29 109.2(10) . . ?
O3 C31 C29 106.4(9) . . ?
B1 O3 C31 107.5(5) . . ?
B1 O4 C30 106.9(6) . . ?

loop_
_geom_bond_atom_site_label_1
_geom_bond_atom_site_label_2
_geom_bond_distance
_geom_bond_site_symmetry_2
_geom_bond_publ_flag
B1 O3 1.311(8) . ?
B1 O4 1.327(8) . ?
B1 C19 1.565(9) . ?
C1 F1 1.216(10) . ?
C1 F3 1.240(9) . ?
C1 F2 1.324(12) . ?
C1 C2 1.479(9) . ?
C2 C7 1.358(10) . ?
C2 C3 1.373(10) . ?
C3 C4 1.390(8) . ?
C3 H3 0.9300 . ?
C4 C5 1.374(8) . ?
C4 H4 0.9300 . ?
C5 C6 1.380(8) . ?
C5 C15 1.489(7) . ?
C6 C7 1.380(8) . ?
C6 H6 0.9300 . ?
C7 H7 0.9300 . ?
C8 F4 1.302(8) . ?
C8 F6 1.312(8) . ?
C8 F5 1.337(8) . ?
C8 C9 1.481(9) . ?
C9 C14 1.360(9) . ?
C9 C10 1.375(8) . ?
C10 C11 1.371(8) . ?
C10 H10 0.9300 . ?
C11 C12 1.380(8) . ?
C11 H11 0.9300 . ?
C12 C13 1.383(8) . ?
C12 C16 1.471(8) . ?
C13 C14 1.374(9) . ?
C13 H13 0.9300 . ?
C14 H14 0.9300 . ?
C15 C16 1.331(8) . ?
C15 C21 1.481(8) . ?
C16 C17 1.529(7) . ?
C17 C20 1.508(8) . ?
C17 C18 1.530(8) . ?
C17 C19 1.553(7) . ?
C18 H18A 0.9600 . ?
C18 H18B 0.9600 . ?
C18 H18C 0.9600 . ?
C19 H19A 0.9700 . ?
C19 H19B 0.9700 . ?
C20 C25 1.379(8) . ?
C20 C21 1.396(7) . ?
C21 C22 1.377(8) . ?
C22 C23 1.383(9) . ?
C22 H22 0.9300 . ?
C23 C24 1.370(9) . ?
C23 H23 0.9300 . ?
C24 C25 1.380(9) . ?
C24 H24 0.9300 . ?
C25 H25 0.9300 . ?
C26 C30 1.687(14) . ?
C26 H26A 0.9600 . ?
C26 H26B 0.9600 . ?
C26 H26C 0.9600 . ?
C27 C30 1.476(11) . ?
C27 H27A 0.9600 . ?
C27 H27B 0.9600 . ?
C27 H27C 0.9600 . ?
C28 C31 1.437(11) . ?
C28 H28A 0.9600 . ?
C28 H28B 0.9600 . ?
C28 H28C 0.9600 . ?
C29 C31 1.765(16) . ?
C29 H29A 0.9600 . ?
C29 H29B 0.9600 . ?
C29 H29C 0.9600 . ?
C30 C31 1.386(12) . ?
C30 O4 1.458(9) . ?
C31 O3 1.455(9) . ?

loop_
_geom_torsion_atom_site_label_1
_geom_torsion_atom_site_label_2
_geom_torsion_atom_site_label_3
_geom_torsion_atom_site_label_4
_geom_torsion
_geom_torsion_site_symmetry_1
_geom_torsion_site_symmetry_2
_geom_torsion_site_symmetry_3
_geom_torsion_site_symmetry_4
_geom_torsion_publ_flag
F1 C1 C2 C7 134.5(11) . . . . ?
F3 C1 C2 C7 -97.1(11) . . . . ?
F2 C1 C2 C7 16.9(11) . . . . ?
F1 C1 C2 C3 -48.5(13) . . . . ?
F3 C1 C2 C3 79.9(11) . . . . ?
F2 C1 C2 C3 -166.2(8) . . . . ?
C7 C2 C3 C4 -0.9(10) . . . . ?
C1 C2 C3 C4 -177.9(6) . . . . ?
C2 C3 C4 C5 -0.2(10) . . . . ?
C3 C4 C5 C6 1.2(9) . . . . ?
C3 C4 C5 C15 -177.6(6) . . . . ?
C4 C5 C6 C7 -1.1(9) . . . . ?
C15 C5 C6 C7 177.7(5) . . . . ?
C3 C2 C7 C6 1.0(10) . . . . ?
C1 C2 C7 C6 177.9(6) . . . . ?
C5 C6 C7 C2 0.0(9) . . . . ?
F4 C8 C9 C14 145.3(7) . . . . ?
F6 C8 C9 C14 -92.3(8) . . . . ?
F5 C8 C9 C14 24.7(9) . . . . ?
F4 C8 C9 C10 -36.8(9) . . . . ?
F6 C8 C9 C10 85.6(8) . . . . ?
F5 C8 C9 C10 -157.4(6) . . . . ?
C14 C9 C10 C11 -0.4(9) . . . . ?
C8 C9 C10 C11 -178.4(6) . . . . ?
C9 C10 C11 C12 -0.4(9) . . . . ?
C10 C11 C12 C13 0.4(9) . . . . ?
C10 C11 C12 C16 -178.1(5) . . . . ?
C11 C12 C13 C14 0.3(9) . . . . ?
C16 C12 C13 C14 178.8(6) . . . . ?
C10 C9 C14 C13 1.1(10) . . . . ?
C8 C9 C14 C13 179.0(6) . . . . ?
C12 C13 C14 C9 -1.1(11) . . . . ?
C4 C5 C15 C16 130.4(7) . . . . ?
C6 C5 C15 C16 -48.4(9) . . . . ?
C4 C5 C15 C21 -43.9(8) . . . . ?
C6 C5 C15 C21 137.2(6) . . . . ?
C21 C15 C16 C12 178.9(5) . . . . ?
C5 C15 C16 C12 4.0(10) . . . . ?
C21 C15 C16 C17 1.2(6) . . . . ?
C5 C15 C16 C17 -173.7(5) . . . . ?
C11 C12 C16 C15 101.6(7) . . . . ?
C13 C12 C16 C15 -76.8(8) . . . . ?
C11 C12 C16 C17 -80.9(7) . . . . ?
C13 C12 C16 C17 100.6(7) . . . . ?
C15 C16 C17 C20 -0.8(6) . . . . ?
C12 C16 C17 C20 -178.6(5) . . . . ?
C15 C16 C17 C18 -121.0(6) . . . . ?
C12 C16 C17 C18 61.2(7) . . . . ?
C15 C16 C17 C19 116.5(5) . . . . ?
C12 C16 C17 C19 -61.3(7) . . . . ?
C20 C17 C19 B1 48.3(6) . . . . ?
C16 C17 C19 B1 -62.9(7) . . . . ?
C18 C17 C19 B1 172.8(5) . . . . ?
O3 B1 C19 C17 -134.3(7) . . . . ?
O4 B1 C19 C17 46.4(9) . . . . ?
C16 C17 C20 C25 -179.3(6) . . . . ?
C18 C17 C20 C25 -58.9(8) . . . . ?
C19 C17 C20 C25 63.9(7) . . . . ?
C16 C17 C20 C21 0.0(6) . . . . ?
C18 C17 C20 C21 120.4(5) . . . . ?
C19 C17 C20 C21 -116.8(5) . . . . ?
C25 C20 C21 C22 1.7(9) . . . . ?
C17 C20 C21 C22 -177.6(5) . . . . ?
C25 C20 C21 C15 -180.0(5) . . . . ?
C17 C20 C21 C15 0.6(6) . . . . ?
C16 C15 C21 C22 176.8(7) . . . . ?
C5 C15 C21 C22 -8.0(10) . . . . ?
C16 C15 C21 C20 -1.2(7) . . . . ?
C5 C15 C21 C20 174.0(5) . . . . ?
C20 C21 C22 C23 -2.7(10) . . . . ?
C15 C21 C22 C23 179.5(6) . . . . ?
C21 C22 C23 C24 1.3(11) . . . . ?
C22 C23 C24 C25 1.1(12) . . . . ?
C21 C20 C25 C24 0.6(9) . . . . ?
C17 C20 C25 C24 179.9(6) . . . . ?
C23 C24 C25 C20 -2.1(11) . . . . ?
O4 C30 C31 C28 -151.9(12) . . . . ?
C27 C30 C31 C28 80.5(18) . . . . ?
C26 C30 C31 C28 -40.4(15) . . . . ?
O4 C30 C31 O3 -21.2(12) . . . . ?
C27 C30 C31 O3 -148.9(9) . . . . ?
C26 C30 C31 O3 90.3(9) . . . . ?
O4 C30 C31 C29 87.5(8) . . . . ?
C27 C30 C31 C29 -40.1(12) . . . . ?
C26 C30 C31 C29 -160.9(7) . . . . ?
O4 B1 O3 C31 -6.7(10) . . . . ?
C19 B1 O3 C31 174.0(8) . . . . ?
C30 C31 O3 B1 18.1(12) . . . . ?
C28 C31 O3 B1 159.3(9) . . . . ?
C29 C31 O3 B1 -82.9(9) . . . . ?
O3 B1 O4 C30 -6.9(10) . . . . ?
C19 B1 O4 C30 172.4(7) . . . . ?
C31 C30 O4 B1 18.1(11) . . . . ?
C27 C30 O4 B1 157.9(8) . . . . ?
C26 C30 O4 B1 -85.9(9) . . . . ?
